data_2312662
loop_
_publ_author_name
'Mohana, Marimuthu'
'Gomathi, Sundaramoorthy'
'Thomas Muthiah, Packianathan'
'Butcher, Ray J.'

_publ_section_title
;
 Hydrogen-bonding interactions in the salts 2,4,6-triaminopyrimidin-1-ium
 sorbate dihydrate, 2,4,6-triaminopyrimidin-1-ium N-phenylantharanilate
 and 2,4,6-triaminopyrimidin-1-ium p-toluenesulfonate.
;
_journal_coeditor_code OV3175
_journal_issue 'Pt 11'
_journal_name_full 'Acta crystallographica. Section C, Structural chemistry'
_journal_page_first 728
_journal_page_last 733
_journal_paper_doi 10.1107/S2053229624008763
_journal_volume 80
_journal_year 2024
_chemical_formula_iupac 'C4 H8 N5 +, C6 H7 O2 -, 2H2 O'
_chemical_formula_moiety 'C4 H8 N5 +, C6 H7 O2 -, 2(H2 O)'
_chemical_formula_sum 'C10 H19 N5 O4'
_chemical_formula_weight 273.30
_chemical_name_common
;
2,4,6-Triaminopyrimidin-1-ium sorbate dihydrate
;
_chemical_name_systematic
;
2,4,6-Triaminopyrimidin-1-ium 2,4-hexadienoate dihydrate
;
_space_group_crystal_system triclinic
_space_group_IT_number 2
_space_group_name_Hall '-P 1'
_space_group_name_H-M_alt 'P -1'
_atom_sites_solution_hydrogens mixed
_atom_sites_solution_primary dual
_atom_sites_solution_secondary difmap
_audit_creation_method SHELXL-2018/3
_cell_angle_alpha 105.438(2)
_cell_angle_beta 109.180(2)
_cell_angle_gamma 94.887(2)
_cell_formula_units_Z 2
_cell_length_a 8.2507(4)
_cell_length_b 8.5870(4)
_cell_length_c 10.6398(5)
_cell_measurement_reflns_used 3922
_cell_measurement_temperature 120(2)
_cell_measurement_theta_max 30.5
_cell_measurement_theta_min 2.5
_cell_volume 673.83(6)
_computing_cell_refinement
;
APEX2 (Bruker, 2014)
;
_computing_data_collection
;
APEX2 (Bruker, 2014)
;
_computing_data_reduction
;
APEX2 (Bruker, 2014)
;
_computing_molecular_graphics
;
PLATON (Spek, 2020), Mercury (Macrae <i>et al.</i>, 2020) and
POVRay (Cason,
2004)
;
_computing_publication_material
;
PLATON (Spek, 2020) and publCIF (Westrip, 2010)
;
_computing_structure_refinement
;
SHELXL2018 (Sheldrick, 2015b)
;
_computing_structure_solution
;
SHELXT2014 (Sheldrick, 2015a)
;
_diffrn_ambient_temperature 120(2)
_diffrn_measured_fraction_theta_full 0.992
_diffrn_measured_fraction_theta_max 0.947
_diffrn_measurement_device_type 'Bruker APEXII CCD'
_diffrn_measurement_method '\w scans'
_diffrn_radiation_type MoK\a
_diffrn_radiation_wavelength 0.71073
_diffrn_reflns_av_R_equivalents 0.0417
_diffrn_reflns_av_unetI/netI 0.0451
_diffrn_reflns_limit_h_max 11
_diffrn_reflns_limit_h_min -11
_diffrn_reflns_limit_k_max 12
_diffrn_reflns_limit_k_min -10
_diffrn_reflns_limit_l_max 14
_diffrn_reflns_limit_l_min -15
_diffrn_reflns_number 11015
_diffrn_reflns_theta_full 25.242
_diffrn_reflns_theta_max 30.550
_diffrn_reflns_theta_min 2.506
_diffrn_source 'fine-focus sealed tube'
_exptl_absorpt_coefficient_mu 0.105
_exptl_absorpt_correction_T_max 0.992
_exptl_absorpt_correction_T_min 0.974
_exptl_absorpt_correction_type analytical
_exptl_absorpt_process_details
;
(SADABS; Krause <i>et al.</i>, 2015)
;
_exptl_crystal_colour colourless
_exptl_crystal_density_diffrn 1.347
_exptl_crystal_density_method 'not measured'
_exptl_crystal_description plate
_exptl_crystal_F_000 292
_exptl_crystal_size_max 0.250
_exptl_crystal_size_mid 0.240
_exptl_crystal_size_min 0.080
_refine_diff_density_max 0.614
_refine_diff_density_min -0.301
_refine_ls_extinction_method none
_refine_ls_goodness_of_fit_ref 1.088
_refine_ls_hydrogen_treatment mixed
_refine_ls_matrix_type full
_refine_ls_number_parameters 217
_refine_ls_number_reflns 3920
_refine_ls_number_restraints 0
_refine_ls_restrained_S_all 1.088
_refine_ls_R_factor_all 0.0585
_refine_ls_R_factor_gt 0.0485
_refine_ls_shift/su_max 0.000
_refine_ls_shift/su_mean 0.000
_refine_ls_structure_factor_coef Fsqd
_refine_ls_weighting_details 'w=1/[\s^2^(Fo^2^)+(0.0560P)^2^+0.3374P] where P=(Fo^2^+2Fc^2^)/3'
_refine_ls_weighting_scheme calc
_refine_ls_wR_factor_gt 0.1226
_refine_ls_wR_factor_ref 0.1322
_reflns_number_gt 3350
_reflns_number_total 3920
_reflns_threshold_expression 'I > 2\s(I)'
_cod_data_source_file ov3175sup1.cif
_cod_data_source_block I
_cod_depositor_comments 'Adding full bibliography for 2312662--2312664.cif.'
_cod_database_code 2312662
_cod_database_fobs_code 2312662
_shelx_space_group_comment
;
The symmetry employed for this shelxl refinement is uniquely defined
by the following loop, which should always be used as a source of
symmetry information in preference to the above space-group names.
They are only intended as comments.
;
_shelx_estimated_absorpt_t_min 0.974
_shelx_estimated_absorpt_t_max 0.992

loop_
_space_group_symop_operation_xyz
'x, y, z'
'-x, -y, -z'

loop_
_atom_site_type_symbol
_atom_site_label
_atom_site_fract_x
_atom_site_fract_y
_atom_site_fract_z
_atom_site_U_iso_or_equiv
_atom_site_adp_type
_atom_site_calc_flag
_atom_site_occupancy
_atom_site_disorder_assembly
_atom_site_disorder_group
C C2 0.21036(14) 0.52917(14) 0.67628(12) 0.0125(2) Uani d 1 . .
C C4 -0.06518(14) 0.39295(14) 0.63045(12) 0.0125(2) Uani d 1 . .
C C5 -0.11729(14) 0.54083(14) 0.68159(13) 0.0134(2) Uani d 1 . .
H H5 -0.232072 0.541824 0.682225 0.016 Uiso calc 1 . .
C C6 0.00428(15) 0.68470(14) 0.73091(13) 0.0132(2) Uani d 1 . .
C C7 0.55092(15) 0.96261(14) 0.80555(12) 0.0131(2) Uani d 1 . .
C C8 0.66259(15) 1.12423(14) 0.83778(13) 0.0155(2) Uani d 1 . .
H H8 0.749630 1.127380 0.797690 0.019 Uiso calc 1 . .
C C9 0.64693(15) 1.26541(14) 0.92026(13) 0.0148(2) Uani d 1 . .
H H9 0.562729 1.261439 0.962998 0.018 Uiso calc 1 . .
C C10 0.75145(15) 1.42448(14) 0.94814(13) 0.0155(2) Uani d 1 . .
H H10 0.834099 1.429008 0.904022 0.019 Uiso calc 1 . .
C C11 0.73742(15) 1.56481(14) 1.03264(13) 0.0155(2) Uani d 1 . .
H H11 0.657594 1.558288 1.079028 0.019 Uiso calc 1 . .
C C12 0.83806(16) 1.73131(14) 1.05957(14) 0.0176(2) Uani d 1 . .
H H12A 0.910513 1.721961 1.002072 0.026 Uiso calc 1 . .
H H12B 0.913077 1.776338 1.158838 0.026 Uiso calc 1 . .
H H12C 0.756500 1.804669 1.035437 0.026 Uiso calc 1 . .
N N1 0.16783(12) 0.67700(12) 0.72768(11) 0.0126(2) Uani d 1 . .
H H1 0.257(3) 0.776(3) 0.763(2) 0.039(5) Uiso d 1 . .
N N2 0.37270(13) 0.53244(13) 0.67802(12) 0.0158(2) Uani d 1 . .
H H2A 0.397(3) 0.444(2) 0.636(2) 0.028(5) Uiso d 1 . .
H H2B 0.447(2) 0.629(2) 0.708(2) 0.024(4) Uiso d 1 . .
N N3 0.09825(12) 0.38690(12) 0.62823(11) 0.0130(2) Uani d 1 . .
N N4 -0.17461(14) 0.24794(13) 0.58301(12) 0.0163(2) Uani d 1 . .
H H4A -0.144(3) 0.160(2) 0.540(2) 0.028(5) Uiso d 1 . .
H H4B -0.283(3) 0.247(2) 0.575(2) 0.027(5) Uiso d 1 . .
N N5 -0.02680(14) 0.83504(13) 0.78272(13) 0.0184(2) Uani d 1 . .
H H5A 0.057(3) 0.924(3) 0.810(2) 0.037(5) Uiso d 1 . .
H H5B -0.128(3) 0.839(2) 0.7827(19) 0.023(4) Uiso d 1 . .
O O1 0.40374(11) 0.95944(10) 0.81822(10) 0.01632(19) Uani d 1 . .
O O2 0.61058(11) 0.83513(11) 0.76303(10) 0.01683(19) Uani d 1 . .
O O1W 0.21817(12) 0.08333(11) 0.60438(11) 0.0188(2) Uani d 1 . .
H H1WA 0.273(3) 0.072(3) 0.686(3) 0.041(6) Uiso d 1 . .
H H1WB 0.180(3) 0.170(3) 0.617(2) 0.035(5) Uiso d 1 . .
O O2W 0.45831(12) 0.23431(12) 0.52425(11) 0.0195(2) Uani d 1 . .
H H2WA 0.424(3) 0.206(3) 0.434(3) 0.049(6) Uiso d 1 . .
H H2WB 0.383(3) 0.171(3) 0.545(3) 0.050(6) Uiso d 1 . .

loop_
_atom_site_aniso_label
_atom_site_aniso_U_11
_atom_site_aniso_U_22
_atom_site_aniso_U_33
_atom_site_aniso_U_12
_atom_site_aniso_U_13
_atom_site_aniso_U_23
C2 0.0117(5) 0.0125(5) 0.0134(5) 0.0020(4) 0.0047(4) 0.0044(4)
C4 0.0113(5) 0.0127(5) 0.0134(5) 0.0011(4) 0.0040(4) 0.0050(4)
C5 0.0109(5) 0.0129(5) 0.0169(5) 0.0018(4) 0.0057(4) 0.0048(4)
C6 0.0124(5) 0.0132(5) 0.0150(5) 0.0028(4) 0.0056(4) 0.0052(4)
C7 0.0126(5) 0.0126(5) 0.0128(5) 0.0010(4) 0.0035(4) 0.0036(4)
C8 0.0133(5) 0.0145(5) 0.0190(6) 0.0009(4) 0.0069(4) 0.0053(4)
C9 0.0130(5) 0.0137(5) 0.0166(5) 0.0006(4) 0.0046(4) 0.0047(4)
C10 0.0141(5) 0.0148(5) 0.0171(6) 0.0006(4) 0.0053(4) 0.0053(4)
C11 0.0135(5) 0.0150(5) 0.0161(5) 0.0004(4) 0.0032(4) 0.0055(4)
C12 0.0181(5) 0.0128(5) 0.0198(6) 0.0008(4) 0.0055(5) 0.0042(4)
N1 0.0109(4) 0.0110(4) 0.0158(5) 0.0012(3) 0.0056(4) 0.0034(4)
N2 0.0117(4) 0.0134(5) 0.0224(5) 0.0019(3) 0.0083(4) 0.0032(4)
N3 0.0113(4) 0.0121(4) 0.0152(5) 0.0012(3) 0.0054(4) 0.0034(4)
N4 0.0126(4) 0.0116(4) 0.0229(5) -0.0003(3) 0.0075(4) 0.0020(4)
N5 0.0143(5) 0.0123(5) 0.0282(6) 0.0023(4) 0.0098(4) 0.0036(4)
O1 0.0128(4) 0.0144(4) 0.0212(5) 0.0011(3) 0.0071(3) 0.0040(3)
O2 0.0148(4) 0.0133(4) 0.0215(5) 0.0024(3) 0.0072(3) 0.0035(3)
O1W 0.0187(4) 0.0150(4) 0.0217(5) 0.0060(3) 0.0063(4) 0.0046(3)
O2W 0.0167(4) 0.0207(4) 0.0204(5) 0.0025(3) 0.0085(4) 0.0035(4)

loop_
_atom_type_symbol
_atom_type_description
_atom_type_scat_dispersion_real
_atom_type_scat_dispersion_imag
_atom_type_scat_source
C C 0.0033 0.0016 'International Tables Vol C Tables 4.2.6.8 and 6.1.1.4'
H H 0.0000 0.0000 'International Tables Vol C Tables 4.2.6.8 and 6.1.1.4'
N N 0.0061 0.0033 'International Tables Vol C Tables 4.2.6.8 and 6.1.1.4'
O O 0.0106 0.0060 'International Tables Vol C Tables 4.2.6.8 and 6.1.1.4'

loop_
_geom_angle_atom_site_label_1
_geom_angle_atom_site_label_2
_geom_angle_atom_site_label_3
_geom_angle_site_symmetry_1
_geom_angle_site_symmetry_3
_geom_angle
_geom_angle_publ_flag
N2 C2 N3 . . 120.53(10) ?
N2 C2 N1 . . 116.70(10) ?
N3 C2 N1 . . 122.76(10) ?
N4 C4 N3 . . 116.01(10) ?
N4 C4 C5 . . 121.20(10) ?
N3 C4 C5 . . 122.78(10) ?
C6 C5 C4 . . 117.60(10) ?
C6 C5 H5 . . 121.2 ?
C4 C5 H5 . . 121.2 ?
N5 C6 N1 . . 116.70(10) ?
N5 C6 C5 . . 124.26(10) ?
N1 C6 C5 . . 119.05(10) ?
O1 C7 O2 . . 124.34(10) ?
O1 C7 C8 . . 119.15(10) ?
O2 C7 C8 . . 116.49(10) ?
C9 C8 C7 . . 123.48(10) ?
C9 C8 H8 . . 118.3 ?
C7 C8 H8 . . 118.3 ?
C8 C9 C10 . . 123.72(11) ?
C8 C9 H9 . . 118.1 ?
C10 C9 H9 . . 118.1 ?
C11 C10 C9 . . 123.48(11) ?
C11 C10 H10 . . 118.3 ?
C9 C10 H10 . . 118.3 ?
C10 C11 C12 . . 124.89(11) ?
C10 C11 H11 . . 117.6 ?
C12 C11 H11 . . 117.6 ?
C11 C12 H12A . . 109.5 ?
C11 C12 H12B . . 109.5 ?
H12A C12 H12B . . 109.5 ?
C11 C12 H12C . . 109.5 ?
H12A C12 H12C . . 109.5 ?
H12B C12 H12C . . 109.5 ?
C2 N1 C6 . . 120.54(10) ?
C2 N1 H1 . . 118.3(13) ?
C6 N1 H1 . . 121.2(13) ?
C2 N2 H2A . . 117.8(13) ?
C2 N2 H2B . . 120.1(12) ?
H2A N2 H2B . . 121.1(17) ?
C2 N3 C4 . . 117.28(10) ?
C4 N4 H4A . . 118.7(12) ?
C4 N4 H4B . . 119.0(13) ?
H4A N4 H4B . . 120.1(18) ?
C6 N5 H5A . . 119.4(14) ?
C6 N5 H5B . . 116.2(12) ?
H5A N5 H5B . . 124.4(18) ?
H1WA O1W H1WB . . 108(2) ?
H2WA O2W H2WB . . 107(2) ?

loop_
_geom_bond_atom_site_label_1
_geom_bond_atom_site_label_2
_geom_bond_site_symmetry_2
_geom_bond_distance
_geom_bond_publ_flag
C2 N2 . 1.3312(14) ?
C2 N3 . 1.3318(14) ?
C2 N1 . 1.3661(14) ?
C4 N4 . 1.3397(14) ?
C4 N3 . 1.3615(14) ?
C4 C5 . 1.4044(15) ?
C5 C6 . 1.3804(15) ?
C5 H5 . 0.9500 ?
C6 N5 . 1.3441(15) ?
C6 N1 . 1.3678(14) ?
C7 O1 . 1.2638(14) ?
C7 O2 . 1.2726(14) ?
C7 C8 . 1.4879(15) ?
C8 C9 . 1.3384(16) ?
C8 H8 . 0.9500 ?
C9 C10 . 1.4535(16) ?
C9 H9 . 0.9500 ?
C10 C11 . 1.3376(17) ?
C10 H10 . 0.9500 ?
C11 C12 . 1.4963(16) ?
C11 H11 . 0.9500 ?
C12 H12A . 0.9800 ?
C12 H12B . 0.9800 ?
C12 H12C . 0.9800 ?
N1 H1 . 0.97(2) ?
N2 H2A . 0.85(2) ?
N2 H2B . 0.895(19) ?
N4 H4A . 0.88(2) ?
N4 H4B . 0.87(2) ?
N5 H5A . 0.90(2) ?
N5 H5B . 0.842(19) ?
O1W H1WA . 0.87(3) ?
O1W H1WB . 0.82(2) ?
O2W H2WA . 0.87(3) ?
O2W H2WB . 0.91(3) ?

loop_
_geom_hbond_atom_site_label_D
_geom_hbond_atom_site_label_H
_geom_hbond_atom_site_label_A
_geom_hbond_site_symmetry_A
_geom_hbond_distance_DH
_geom_hbond_distance_HA
_geom_hbond_distance_DA
_geom_hbond_angle_DHA
_geom_hbond_publ_flag
N1 H1 O1 . 0.97(2) 1.74(2) 2.7053(13) 175(2) yes
N2 H2A O2W . 0.85(2) 2.08(2) 2.9270(14) 176.8(19) yes
N2 H2B O2 . 0.895(19) 1.959(19) 2.8529(13) 176.4(17) yes
N4 H4A O1W 2_556 0.88(2) 2.130(19) 2.9210(14) 149.0(17) yes
N4 H4B O2W 1_455 0.87(2) 2.01(2) 2.8695(14) 171.3(18) yes
N5 H5B O2 1_455 0.842(19) 2.09(2) 2.9299(14) 174.6(18) yes
O1W H1WA O1 1_545 0.87(3) 2.00(3) 2.8159(14) 156(2) yes
O1W H1WB N3 . 0.82(2) 2.03(2) 2.8444(14) 173(2) yes
O2W H2WA O2 2_666 0.87(3) 1.94(3) 2.8021(14) 169(2) yes
O2W H2WB O1W . 0.91(3) 1.86(3) 2.7558(14) 169(2) yes

loop_
_geom_torsion_atom_site_label_1
_geom_torsion_atom_site_label_2
_geom_torsion_atom_site_label_3
_geom_torsion_atom_site_label_4
_geom_torsion_site_symmetry_1
_geom_torsion_site_symmetry_2
_geom_torsion_site_symmetry_3
_geom_torsion_site_symmetry_4
_geom_torsion
_geom_torsion_publ_flag
N4 C4 C5 C6 . . . . 178.85(11) ?
N3 C4 C5 C6 . . . . 0.14(18) ?
C4 C5 C6 N5 . . . . 179.93(12) ?
C4 C5 C6 N1 . . . . 0.08(18) ?
O1 C7 C8 C9 . . . . 22.24(19) ?
O2 C7 C8 C9 . . . . -159.48(12) ?
C7 C8 C9 C10 . . . . -177.74(11) ?
C8 C9 C10 C11 . . . . -178.77(13) ?
C9 C10 C11 C12 . . . . -177.64(12) ?
N2 C2 N1 C6 . . . . -179.44(11) ?
N3 C2 N1 C6 . . . . -0.46(18) ?
N5 C6 N1 C2 . . . . -179.80(11) ?
C5 C6 N1 C2 . . . . 0.07(18) ?
N2 C2 N3 C4 . . . . 179.60(11) ?
N1 C2 N3 C4 . . . . 0.65(17) ?
N4 C4 N3 C2 . . . . -179.27(11) ?
C5 C4 N3 C2 . . . . -0.50(18) ?
